data_2022632
loop_
_publ_author_name
'Zukerman-Schpector, Julio'
'Moro, Ang\'elica V.'
'dos Santos, Marcelo R.'
'Correia, Carlos Roque D.'
'Jotani, Mukesh M.'
'Tiekink, Edward R. T.'

_publ_section_title
;
 3-Hydroxy-2-phenyl-2,3,3a,7a-tetrahydro-1H,5H-pyrano[3,2-b]pyrrol-5-one:
 crystal structure and Hirshfeld surface analysis
;
_journal_coden_ASTM ACSECI
_journal_coeditor_code HG5487
_journal_issue 5
_journal_name_full
;
 Acta Crystallographica, Section E: Crystallographic Communications
;
_journal_page_first 746
_journal_page_last 751
_journal_paper_doi 10.1107/S2056989017005680
_journal_volume 73
_journal_year 2017
_chemical_absolute_configuration syn
_chemical_formula_iupac 'C13 H13 N O3'
_chemical_formula_moiety 'C13 H13 N O3'
_chemical_formula_sum 'C13 H13 N O3'
_chemical_formula_weight 231.24
_chemical_name_systematic 3-Hydroxy-2-phenyl-2,3,3a,7a-tetrahydro-1<i>H</i>,5<i>H</i>-pyrano[3,2-<i>b</i>]pyrrol-5-one
_space_group_crystal_system monoclinic
_space_group_IT_number 4
_space_group_name_Hall 'P 2yb'
_space_group_name_H-M_alt 'P 1 21 1'
_audit_creation_method SHELXL-2014/7
_cell_angle_alpha 90
_cell_angle_beta 92.779(3)
_cell_angle_gamma 90
_cell_formula_units_Z 2
_cell_length_a 5.9638(2)
_cell_length_b 8.4266(3)
_cell_length_c 11.0246(4)
_cell_measurement_reflns_used 2450
_cell_measurement_temperature 100(2)
_cell_measurement_theta_max 27.31
_cell_measurement_theta_min 2.42
_cell_volume 553.38(3)
_computing_cell_refinement
;
SAINT (Bruker, 2007)
;
_computing_data_collection
;
APEX2 (Bruker, 2007)
;
_computing_data_reduction
;
SAINT (Bruker, 2007)
;
_computing_molecular_graphics
;
ORTEP-3 for Windows (Farrugia, 2012), <i>QMol</i> (Gans & Shalloway,
2001) and
DIAMOND (Brandenburg, 2006)
;
_computing_publication_material
;
publCIF (Westrip, 2010)
;
_computing_structure_refinement
;
SHELXL2014 (Sheldrick, 2015)
;
_computing_structure_solution
;
SHELXS97 (Sheldrick, 2008)
;
_diffrn_ambient_temperature 100(2)
_diffrn_measured_fraction_theta_full 0.990
_diffrn_measured_fraction_theta_max 0.990
_diffrn_measurement_device_type 'Bruker SMART APEXII'
_diffrn_measurement_method '\f and \w scans'
_diffrn_radiation_monochromator graphite
_diffrn_radiation_source 'sealed tube'
_diffrn_radiation_type MoK\a
_diffrn_radiation_wavelength 0.71073
_diffrn_reflns_av_R_equivalents 0.0166
_diffrn_reflns_av_unetI/netI 0.0240
_diffrn_reflns_Laue_measured_fraction_full 0.990
_diffrn_reflns_Laue_measured_fraction_max 0.990
_diffrn_reflns_limit_h_max 7
_diffrn_reflns_limit_h_min -6
_diffrn_reflns_limit_k_max 10
_diffrn_reflns_limit_k_min -10
_diffrn_reflns_limit_l_max 14
_diffrn_reflns_limit_l_min -14
_diffrn_reflns_number 4550
_diffrn_reflns_point_group_measured_fraction_full 0.935
_diffrn_reflns_point_group_measured_fraction_max 0.935
_diffrn_reflns_theta_full 27.497
_diffrn_reflns_theta_max 27.497
_diffrn_reflns_theta_min 1.849
_diffrn_standards_decay_% 0
_diffrn_standards_number 0
_exptl_absorpt_coefficient_mu 0.099
_exptl_absorpt_correction_T_max 1.0000
_exptl_absorpt_correction_T_min 0.9142
_exptl_absorpt_correction_type multi-scan
_exptl_absorpt_process_details
;
(SADABS; Sheldrick, 1996)
;
_exptl_crystal_colour colourless
_exptl_crystal_density_diffrn 1.388
_exptl_crystal_description block
_exptl_crystal_F_000 244
_exptl_crystal_size_max 0.400
_exptl_crystal_size_mid 0.400
_exptl_crystal_size_min 0.200
_refine_diff_density_max 0.142
_refine_diff_density_min -0.189
_refine_diff_density_rms 0.041
_refine_ls_abs_structure_details
;
Flack <i>x</i> determined using 856 quotients
[(<i>I</i>^+^)-(<i>I</i>^-^)]/[(<i>I</i>^+^)+(<i>I</i>^-^)]
(Parsons <i>et al.</i>,  2013)
;
_refine_ls_abs_structure_Flack 0.7(5)
_refine_ls_extinction_coef .
_refine_ls_extinction_method none
_refine_ls_goodness_of_fit_ref 1.026
_refine_ls_hydrogen_treatment noref
_refine_ls_matrix_type full
_refine_ls_number_parameters 160
_refine_ls_number_reflns 2377
_refine_ls_number_restraints 3
_refine_ls_restrained_S_all 1.026
_refine_ls_R_factor_all 0.0407
_refine_ls_R_factor_gt 0.0358
_refine_ls_shift/su_max 0.000
_refine_ls_shift/su_mean 0.000
_refine_ls_structure_factor_coef Fsqd
_refine_ls_weighting_details 'w=1/[\s^2^(Fo^2^)+(0.0534P)^2^+0.0490P] where P=(Fo^2^+2Fc^2^)/3'
_refine_ls_weighting_scheme calc
_refine_ls_wR_factor_gt 0.0900
_refine_ls_wR_factor_ref 0.0935
_reflns_Friedel_coverage 0.767
_reflns_Friedel_fraction_full 0.871
_reflns_Friedel_fraction_max 0.871
_reflns_number_gt 2149
_reflns_number_total 2377
_reflns_threshold_expression 'I > 2\s(I)'
_cod_data_source_file hg5487sup1.cif
_cod_data_source_block I
_cod_original_cell_volume 553.39(3)
_cod_original_sg_symbol_H-M 'P 21'
_cod_database_code 2022632
_publcif_datablock.id {e66b8100-1fc5-4b0b-8e8f-abf450de8ca7}

_shelx_shelxl_version_number 2014/7
_iucr_geom_hbonds_special_details
;
Cg1 is the  centroid of the C8--C13 ring.
;
_shelx_space_group_comment
;
The symmetry employed for this shelxl refinement is uniquely defined
by the following loop, which should always be used as a source of
symmetry information in preference to the above space-group names.
They are only intended as comments.
;
_shelx_estimated_absorpt_t_min 0.961
_shelx_estimated_absorpt_t_max 0.980
_publcif_info_exptl_table_max_cols 4
_publcif_info_exptl_table_use_headnotes n
_publcif_funding_html
;<span class="funder"><span class="fundref-name" 
data-id="501100003593">Conselho Nacional de Desenvolvimento Cient&#237;fico e 
Tecnol&#243;gico</span><span class="fundref-subname" data-id=""></span> (award 
No. <span class="fundref-grant">305626/2013&ndash;2</span>); </span><span 
class="funder"><span class="fundref-name" data-id="">Sunway 
University</span><span class="fundref-subname" data-id=""></span> (award No. 
<span class="fundref-grant">INT-RRO-2017-096</span>).</span>
;

loop_
_space_group_symop_operation_xyz
'x, y, z'
'-x, y+1/2, -z'

loop_
_atom_site_label
_atom_site_type_symbol
_atom_site_fract_x
_atom_site_fract_y
_atom_site_fract_z
_atom_site_U_iso_or_equiv
_atom_site_adp_type
_atom_site_occupancy
_atom_site_site_symmetry_order
_atom_site_calc_flag
_atom_site_refinement_flags_posn
_atom_site_refinement_flags_adp
_atom_site_refinement_flags_occupancy
_atom_site_disorder_assembly
_atom_site_disorder_group
O1 O 1.1372(3) 0.1225(4) 0.51075(18) 0.0772(7) Uani 1 1 d . . . . .
O2 O 1.0038(3) -0.0413(2) 0.37308(15) 0.0519(5) Uani 1 1 d . . . . .
O3 O 1.0370(3) 0.1267(2) 0.16741(16) 0.0474(4) Uani 1 1 d D . . . .
H3O H 1.171(3) 0.091(5) 0.176(3) 0.071 Uiso 1 1 d D U . . .
N1 N 0.4839(3) -0.0156(3) 0.18328(16) 0.0399(4) Uani 1 1 d D . . . .
H1N H 0.463(4) -0.1113(19) 0.156(2) 0.048 Uiso 1 1 d D U . . .
C1 C 0.9838(4) 0.0886(4) 0.44096(19) 0.0497(6) Uani 1 1 d . . . . .
C2 C 0.7749(4) 0.1800(3) 0.4292(2) 0.0499(6) Uani 1 1 d . . . . .
H2 H 0.7692 0.2817 0.4661 0.060 Uiso 1 1 calc R U . . .
C3 C 0.5947(4) 0.1256(4) 0.3691(2) 0.0452(5) Uani 1 1 d . . . . .
H3 H 0.4612 0.1873 0.3664 0.054 Uiso 1 1 calc R U . . .
C4 C 0.5952(4) -0.0302(3) 0.3053(2) 0.0424(5) Uani 1 1 d . . . . .
H4 H 0.5202 -0.1133 0.3538 0.051 Uiso 1 1 calc R U . . .
C5 C 0.8350(4) -0.0795(3) 0.2802(2) 0.0427(5) Uani 1 1 d . . . . .
H5 H 0.8361 -0.1971 0.2683 0.051 Uiso 1 1 calc R U . . .
C6 C 0.8844(3) -0.0009(3) 0.15679(18) 0.0371(5) Uani 1 1 d . . . . .
H6 H 0.9389 -0.0821 0.0990 0.044 Uiso 1 1 calc R U . . .
C7 C 0.6538(3) 0.0636(3) 0.11123(18) 0.0325(4) Uani 1 1 d . . . . .
H7 H 0.6510 0.1788 0.1330 0.039 Uiso 1 1 calc R U . . .
C8 C 0.6046(3) 0.0531(3) -0.02427(19) 0.0343(4) Uani 1 1 d . . . . .
C9 C 0.3983(4) 0.0059(3) -0.0742(2) 0.0429(5) Uani 1 1 d . . . . .
H9 H 0.2824 -0.0227 -0.0222 0.051 Uiso 1 1 calc R U . . .
C10 C 0.3576(4) -0.0004(3) -0.1992(2) 0.0483(6) Uani 1 1 d . . . . .
H10 H 0.2153 -0.0342 -0.2319 0.058 Uiso 1 1 calc R U . . .
C11 C 0.5227(4) 0.0422(3) -0.2758(2) 0.0495(6) Uani 1 1 d . . . . .
H11 H 0.4947 0.0384 -0.3614 0.059 Uiso 1 1 calc R U . . .
C12 C 0.7296(4) 0.0904(4) -0.2272(2) 0.0513(6) Uani 1 1 d . . . . .
H12 H 0.8446 0.1197 -0.2796 0.062 Uiso 1 1 calc R U . . .
C13 C 0.7697(4) 0.0962(3) -0.1027(2) 0.0457(6) Uani 1 1 d . . . . .
H13 H 0.9122 0.1302 -0.0703 0.055 Uiso 1 1 calc R U . . .

loop_
_atom_site_aniso_label
_atom_site_aniso_U_11
_atom_site_aniso_U_22
_atom_site_aniso_U_33
_atom_site_aniso_U_23
_atom_site_aniso_U_13
_atom_site_aniso_U_12
O1 0.0479(11) 0.130(2) 0.0521(10) -0.0153(14) -0.0175(9) 0.0000(13)
O2 0.0411(9) 0.0693(12) 0.0437(8) 0.0077(9) -0.0133(7) 0.0104(8)
O3 0.0286(7) 0.0602(10) 0.0528(9) 0.0029(9) -0.0035(7) -0.0071(7)
N1 0.0318(9) 0.0502(11) 0.0374(9) 0.0015(9) -0.0018(7) -0.0081(9)
C1 0.0378(12) 0.0800(19) 0.0307(10) 0.0034(12) -0.0044(9) -0.0039(12)
C2 0.0434(13) 0.0707(17) 0.0356(11) -0.0095(11) 0.0022(10) 0.0002(12)
C3 0.0333(11) 0.0673(15) 0.0351(10) -0.0010(11) 0.0037(8) 0.0030(11)
C4 0.0341(11) 0.0546(14) 0.0383(11) 0.0079(11) -0.0009(8) -0.0068(10)
C5 0.0398(12) 0.0440(12) 0.0433(12) 0.0047(10) -0.0084(10) 0.0033(10)
C6 0.0278(9) 0.0451(12) 0.0379(10) -0.0032(10) -0.0027(8) 0.0038(9)
C7 0.0258(9) 0.0366(10) 0.0348(10) 0.0003(9) -0.0010(8) 0.0011(8)
C8 0.0309(10) 0.0354(10) 0.0363(10) 0.0000(8) -0.0025(9) 0.0033(8)
C9 0.0322(10) 0.0561(14) 0.0400(11) -0.0019(11) -0.0014(9) -0.0028(10)
C10 0.0391(11) 0.0620(15) 0.0426(12) -0.0040(12) -0.0098(10) -0.0018(12)
C11 0.0535(14) 0.0582(14) 0.0363(11) 0.0019(11) -0.0036(11) 0.0033(12)
C12 0.0468(13) 0.0663(18) 0.0410(12) 0.0090(12) 0.0039(10) -0.0055(12)
C13 0.0373(12) 0.0560(14) 0.0433(12) 0.0050(11) -0.0032(9) -0.0076(10)

loop_
_atom_type_symbol
_atom_type_description
_atom_type_scat_dispersion_real
_atom_type_scat_dispersion_imag
_atom_type_scat_source
C C 0.0033 0.0016 'International Tables Vol C Tables 4.2.6.8 and 6.1.1.4'
H H 0.0000 0.0000 'International Tables Vol C Tables 4.2.6.8 and 6.1.1.4'
N N 0.0061 0.0033 'International Tables Vol C Tables 4.2.6.8 and 6.1.1.4'
O O 0.0106 0.0060 'International Tables Vol C Tables 4.2.6.8 and 6.1.1.4'

loop_
_geom_angle_atom_site_label_1
_geom_angle_atom_site_label_2
_geom_angle_atom_site_label_3
_geom_angle
_geom_angle_site_symmetry_1
_geom_angle_site_symmetry_3
C1 O2 C5 120.30(18) . .
C6 O3 H3O 110(3) . .
C4 N1 C7 103.78(16) . .
C4 N1 H1N 107.0(17) . .
C7 N1 H1N 108.7(18) . .
O1 C1 O2 117.9(3) . .
O1 C1 C2 123.3(3) . .
O2 C1 C2 118.7(2) . .
C3 C2 C1 122.1(3) . .
C3 C2 H2 119.0 . .
C1 C2 H2 119.0 . .
C2 C3 C4 121.6(2) . .
C2 C3 H3 119.2 . .
C4 C3 H3 119.2 . .
N1 C4 C3 110.2(2) . .
N1 C4 C5 103.95(18) . .
C3 C4 C5 110.40(19) . .
N1 C4 H4 110.7 . .
C3 C4 H4 110.7 . .
C5 C4 H4 110.7 . .
O2 C5 C4 116.09(19) . .
O2 C5 C6 111.85(19) . .
C4 C5 C6 105.18(17) . .
O2 C5 H5 107.8 . .
C4 C5 H5 107.8 . .
C6 C5 H5 107.8 . .
O3 C6 C7 108.71(18) . .
O3 C6 C5 113.67(18) . .
C7 C6 C5 103.38(16) . .
O3 C6 H6 110.3 . .
C7 C6 H6 110.3 . .
C5 C6 H6 110.3 . .
N1 C7 C8 113.57(17) . .
N1 C7 C6 106.87(16) . .
C8 C7 C6 115.42(17) . .
N1 C7 H7 106.8 . .
C8 C7 H7 106.8 . .
C6 C7 H7 106.8 . .
C9 C8 C13 118.11(19) . .
C9 C8 C7 122.51(19) . .
C13 C8 C7 119.36(19) . .
C8 C9 C10 121.1(2) . .
C8 C9 H9 119.5 . .
C10 C9 H9 119.5 . .
C11 C10 C9 120.3(2) . .
C11 C10 H10 119.9 . .
C9 C10 H10 119.9 . .
C10 C11 C12 119.4(2) . .
C10 C11 H11 120.3 . .
C12 C11 H11 120.3 . .
C13 C12 C11 120.2(2) . .
C13 C12 H12 119.9 . .
C11 C12 H12 119.9 . .
C12 C13 C8 121.0(2) . .
C12 C13 H13 119.5 . .
C8 C13 H13 119.5 . .

loop_
_geom_bond_atom_site_label_1
_geom_bond_atom_site_label_2
_geom_bond_distance
_geom_bond_site_symmetry_2
O1 C1 1.201(3) .
O2 C1 1.334(4) .
O2 C5 1.437(3) .
O3 C6 1.409(3) .
O3 H3O 0.852(13) .
N1 C4 1.476(3) .
N1 C7 1.477(3) .
N1 H1N 0.869(13) .
C1 C2 1.465(4) .
C2 C3 1.317(3) .
C2 H2 0.9500 .
C3 C4 1.490(4) .
C3 H3 0.9500 .
C4 C5 1.527(3) .
C4 H4 1.0000 .
C5 C6 1.554(3) .
C5 H5 1.0000 .
C6 C7 1.540(3) .
C6 H6 1.0000 .
C7 C8 1.511(3) .
C7 H7 1.0000 .
C8 C9 1.382(3) .
C8 C13 1.390(3) .
C9 C10 1.388(3) .
C9 H9 0.9500 .
C10 C11 1.376(4) .
C10 H10 0.9500 .
C11 C12 1.383(4) .
C11 H11 0.9500 .
C12 C13 1.383(3) .
C12 H12 0.9500 .
C13 H13 0.9500 .

loop_
_geom_hbond_atom_site_label_D
_geom_hbond_atom_site_label_H
_geom_hbond_atom_site_label_A
_geom_hbond_distance_DH
_geom_hbond_distance_HA
_geom_hbond_distance_DA
_geom_hbond_angle_DHA
_geom_hbond_site_symmetry_A
O3 H3O N1 0.86(2) 2.07(2) 2.920(3) 174(4) 1_655
N1 H1N Cg3 0.869(13) 2.877(16) 3.705(3) 160.4(18) 2_645
C11 H11 O1 0.95 2.60 3.280(3) 129 1_454

loop_
_geom_torsion_atom_site_label_1
_geom_torsion_atom_site_label_2
_geom_torsion_atom_site_label_3
_geom_torsion_atom_site_label_4
_geom_torsion
_geom_torsion_site_symmetry_1
_geom_torsion_site_symmetry_2
_geom_torsion_site_symmetry_3
_geom_torsion_site_symmetry_4
C5 O2 C1 O1 -174.2(2) . . . .
C5 O2 C1 C2 7.4(3) . . . .
O1 C1 C2 C3 -167.4(3) . . . .
O2 C1 C2 C3 10.9(4) . . . .
C1 C2 C3 C4 -2.3(4) . . . .
C7 N1 C4 C3 76.7(2) . . . .
C7 N1 C4 C5 -41.6(2) . . . .
C2 C3 C4 N1 -135.3(2) . . . .
C2 C3 C4 C5 -21.0(3) . . . .
C1 O2 C5 C4 -32.2(3) . . . .
C1 O2 C5 C6 88.5(3) . . . .
N1 C4 C5 O2 155.49(19) . . . .
C3 C4 C5 O2 37.3(3) . . . .
N1 C4 C5 C6 31.3(2) . . . .
C3 C4 C5 C6 -86.9(2) . . . .
O2 C5 C6 O3 -18.5(3) . . . .
C4 C5 C6 O3 108.4(2) . . . .
O2 C5 C6 C7 -136.12(18) . . . .
C4 C5 C6 C7 -9.3(2) . . . .
C4 N1 C7 C8 164.56(19) . . . .
C4 N1 C7 C6 36.1(2) . . . .
O3 C6 C7 N1 -137.08(18) . . . .
C5 C6 C7 N1 -16.0(2) . . . .
O3 C6 C7 C8 95.6(2) . . . .
C5 C6 C7 C8 -143.36(19) . . . .
N1 C7 C8 C9 13.6(3) . . . .
C6 C7 C8 C9 137.5(2) . . . .
N1 C7 C8 C13 -168.2(2) . . . .
C6 C7 C8 C13 -44.3(3) . . . .
C13 C8 C9 C10 0.8(4) . . . .
C7 C8 C9 C10 179.1(2) . . . .
C8 C9 C10 C11 -0.7(4) . . . .
C9 C10 C11 C12 0.3(4) . . . .
C10 C11 C12 C13 -0.2(4) . . . .
C11 C12 C13 C8 0.4(4) . . . .
C9 C8 C13 C12 -0.7(4) . . . .
C7 C8 C13 C12 -179.0(2) . . . .

loop_
_publcif_info_cif.paper_type
EE

loop_
_publcif_info_tables.block_id
_publcif_info_tables.reference_item
{e66b8100-1fc5-4b0b-8e8f-abf450de8ca7} '_geom_hbond_atom_site_label_D'
{e66b8100-1fc5-4b0b-8e8f-abf450de8ca7} '_geom_extra_table_headB'
{e66b8100-1fc5-4b0b-8e8f-abf450de8ca7} '_geom_extra_table_headA'
{92d4c804-1fc9-4242-84e8-84b0d42cfb38} '_publcif_info_datablock.publ_exptl'

loop_
_publcif_info_datablock.id
_publcif_info_datablock.publ_exptl
_publcif_info_datablock.publ_geom
_publcif_info_datablock.structure
{e66b8100-1fc5-4b0b-8e8f-abf450de8ca7} y y y
{92d4c804-1fc9-4242-84e8-84b0d42cfb38} ? ? ?

loop_
_publcif_info_exptl_table_extra_item
sin_theta_over_lambda_max

_cod_database_fobs_code 2022632
